data_4084647
loop_
_publ_author_name
'Jover, Jes\'us'
'Miloserdov, Fedor M.'
'Benet-Buchholz, Jordi'
'Grushin, Vladimir V.'
'Maseras, Feliu'

_publ_section_title
;
 On the Feasibility of Nickel-Catalyzed Trifluoromethylation of Aryl
 Halides
;
_journal_issue 22
_journal_name_full Organometallics
_journal_page_first 6531
_journal_paper_doi 10.1021/om5008743
_journal_volume 33
_journal_year 2014
_chemical_formula_sum 'C38 H47 F3 Ni O P2'
_chemical_formula_weight 697.41
_chemical_name_systematic
; 
 ? 
;
_space_group_IT_number 14
_symmetry_cell_setting monoclinic
_symmetry_space_group_name_Hall '-P 2yn'
_symmetry_space_group_name_H-M 'P 1 21/n 1'
_atom_sites_solution_hydrogens geom
_atom_sites_solution_primary direct
_atom_sites_solution_secondary difmap
_audit_creation_method SHELXL-97
_cell_angle_alpha 90.00
_cell_angle_beta 91.204(4)
_cell_angle_gamma 90.00
_cell_formula_units_Z 4
_cell_length_a 15.6218(16)
_cell_length_b 12.2379(12)
_cell_length_c 17.8269(16)
_cell_measurement_reflns_used 2254
_cell_measurement_temperature 100(2)
_cell_measurement_theta_max 22.18
_cell_measurement_theta_min 2.39
_cell_volume 3407.4(6)
_computing_cell_refinement 'Bruker APEX2 v2011.4-0'
_computing_data_collection 'Bruker APEX2 v2011.4-0'
_computing_data_reduction 'Bruker SAINT V7.60A'
_computing_molecular_graphics 'Bruker SHELXTL'
_computing_publication_material 'Bruker SHELXTL'
_computing_structure_refinement 'SHELXL-97 (Sheldrick, 2008)'
_computing_structure_solution 'SHELXS-97 (Sheldrick, 2008)'
_diffrn_ambient_temperature 100(2)
_diffrn_detector_area_resol_mean 512
_diffrn_detector_type '4K CCD area detector APEX II'
_diffrn_measured_fraction_theta_full 0.999
_diffrn_measured_fraction_theta_max 0.996
_diffrn_measurement_device_type 'APEX DUO Kappa 4-axis goniometer'
_diffrn_measurement_method
;
 Fullsphere data collection, phi and omega scans
;
_diffrn_measurement_specimen_support 'magnetic support whith MicroMount'
_diffrn_radiation_monochromator 'Quazar MX Multilayer Optics'
_diffrn_radiation_type MoK\a
_diffrn_radiation_wavelength 0.71073
_diffrn_reflns_av_R_equivalents 0.0787
_diffrn_reflns_av_sigmaI/netI 0.0976
_diffrn_reflns_limit_h_max 19
_diffrn_reflns_limit_h_min -17
_diffrn_reflns_limit_k_max 14
_diffrn_reflns_limit_k_min -15
_diffrn_reflns_limit_l_max 22
_diffrn_reflns_limit_l_min -15
_diffrn_reflns_number 22648
_diffrn_reflns_theta_full 25.00
_diffrn_reflns_theta_max 26.43
_diffrn_reflns_theta_min 1.75
_diffrn_source 'Micorfocus source E025 IuS'
_diffrn_source_current 0.6
_diffrn_source_power 50
_diffrn_source_size '0.2 mm x 0.2 mm fine focus'
_diffrn_source_type 'Bruker APEX DUO'
_exptl_absorpt_coefficient_mu 0.709
_exptl_absorpt_correction_T_max 0.9587
_exptl_absorpt_correction_T_min 0.9587
_exptl_absorpt_correction_type empirical
_exptl_absorpt_process_details
; 
 SADABS Version 2008/1 Bruker-Nonius
 Blessing, Acta Cryst. (1995) A51 33-38
;
_exptl_crystal_colour orange
_exptl_crystal_density_diffrn 1.359
_exptl_crystal_density_method 'not measured'
_exptl_crystal_description cube
_exptl_crystal_F_000 1472
_exptl_crystal_size_max 0.06
_exptl_crystal_size_mid 0.06
_exptl_crystal_size_min 0.06
_refine_diff_density_max 0.434
_refine_diff_density_min -0.418
_refine_diff_density_rms 0.090
_refine_ls_extinction_method none
_refine_ls_goodness_of_fit_ref 1.014
_refine_ls_hydrogen_treatment noref
_refine_ls_matrix_type full
_refine_ls_number_parameters 416
_refine_ls_number_reflns 6973
_refine_ls_number_restraints 0
_refine_ls_restrained_S_all 1.014
_refine_ls_R_factor_all 0.0943
_refine_ls_R_factor_gt 0.0494
_refine_ls_shift/su_max 0.001
_refine_ls_shift/su_mean 0.000
_refine_ls_structure_factor_coef Fsqd
_refine_ls_weighting_details 'calc w=1/[\s^2^(Fo^2^)+(0.0422P)^2^+0.0000P] where P=(Fo^2^+2Fc^2^)/3'
_refine_ls_weighting_scheme calc
_refine_ls_wR_factor_gt 0.0978
_refine_ls_wR_factor_ref 0.1151
_reflns_number_gt 4435
_reflns_number_total 6973
_reflns_threshold_expression >2sigma(I)
_cod_data_source_file om5008743_si_003.cif
_cod_data_source_block mo_fm210_0m
_cod_depositor_comments
;
The following automatic conversions were performed:
'_diffrn_measurement_specimen_suppport' tag replaced with
'_diffrn_measurement_specimen_support'.

Automatic conversion script
Id: cif_correct_tags 1440 2010-10-19 06:21:57Z saulius 

The following automatic conversions were performed:

'_symmetry_cell_setting' value 'Monoclinic' changed to 'monoclinic'
according to
/home/saulius/struct/COD-crude-data--automatic-downloads/rss-feeds/ACS/lib/dictionaries/cif_core.dic
dictionary named 'cif_core.dic' version 2.4.2 from 2011-04-26.

Automatic conversion script
Id: cif_fix_values 2827 2014-09-09 07:05:25Z andrius 

 Adding full bibliography for 4084644--4084651.cif.
;
_cod_original_sg_symbol_H-M P2(1)/n
_cod_database_code 4084647

loop_
_symmetry_equiv_pos_as_xyz
'x, y, z'
'-x+1/2, y+1/2, -z+1/2'
'-x, -y, -z'
'x-1/2, -y-1/2, z-1/2'

loop_
_atom_site_label
_atom_site_type_symbol
_atom_site_fract_x
_atom_site_fract_y
_atom_site_fract_z
_atom_site_U_iso_or_equiv
_atom_site_adp_type
_atom_site_occupancy
_atom_site_symmetry_multiplicity
_atom_site_calc_flag
_atom_site_refinement_flags
Ni1 Ni 0.51872(3) 0.76942(3) 0.20293(2) 0.01689(13) Uani 1 1 d .
P1 P 0.61408(6) 0.66238(7) 0.15038(5) 0.0179(2) Uani 1 1 d .
P2 P 0.43471(6) 0.79952(7) 0.29828(5) 0.0177(2) Uani 1 1 d .
O1 O 0.53170(14) 0.58896(16) 0.29070(11) 0.0161(5) Uani 1 1 d .
C1 C 0.4242(2) 0.6974(3) 0.14873(17) 0.0169(7) Uani 1 1 d .
C2 C 0.3863(2) 0.5968(3) 0.15585(17) 0.0180(8) Uani 1 1 d .
H2 H 0.4069 0.5491 0.1942 0.022 Uiso 1 1 calc R
C3 C 0.3182(2) 0.5613(3) 0.10880(18) 0.0203(8) Uani 1 1 d .
H3 H 0.2948 0.4905 0.1158 0.024 Uiso 1 1 calc R
C4 C 0.2855(2) 0.6268(3) 0.05347(17) 0.0210(8) Uani 1 1 d .
H4 H 0.2391 0.6019 0.0227 0.025 Uiso 1 1 calc R
C5 C 0.3206(2) 0.7314(3) 0.04202(17) 0.0186(8) Uani 1 1 d .
C6 C 0.2894(2) 0.8008(3) -0.01578(18) 0.0235(8) Uani 1 1 d .
H6 H 0.2422 0.7778 -0.0463 0.028 Uiso 1 1 calc R
C7 C 0.3259(2) 0.9004(3) -0.02841(18) 0.0242(8) Uani 1 1 d .
H7 H 0.3048 0.9459 -0.0678 0.029 Uiso 1 1 calc R
C8 C 0.3947(2) 0.9347(3) 0.01722(18) 0.0240(8) Uani 1 1 d .
H8 H 0.4204 1.0038 0.0083 0.029 Uiso 1 1 calc R
C9 C 0.4256(2) 0.8706(3) 0.07418(18) 0.0212(8) Uani 1 1 d .
H9 H 0.4719 0.8964 0.1047 0.025 Uiso 1 1 calc R
C10 C 0.3899(2) 0.7661(3) 0.08893(17) 0.0166(7) Uani 1 1 d .
C11 C 0.5533(2) 0.4993(3) 0.24617(17) 0.0156(7) Uani 1 1 d .
C12 C 0.5894(2) 0.5216(3) 0.17710(17) 0.0161(7) Uani 1 1 d .
C13 C 0.6078(2) 0.4310(3) 0.13277(19) 0.0230(8) Uani 1 1 d .
H13 H 0.6335 0.4417 0.0855 0.028 Uiso 1 1 calc R
C14 C 0.5897(2) 0.3264(3) 0.15613(18) 0.0232(8) Uani 1 1 d .
H14 H 0.6012 0.2663 0.1241 0.028 Uiso 1 1 calc R
C15 C 0.5549(2) 0.3079(3) 0.22547(19) 0.0216(8) Uani 1 1 d .
H15 H 0.5429 0.2353 0.2410 0.026 Uiso 1 1 calc R
C16 C 0.5375(2) 0.3953(3) 0.27294(17) 0.0162(7) Uani 1 1 d .
C17 C 0.5039(2) 0.3832(3) 0.35163(17) 0.0191(8) Uani 1 1 d .
C18 C 0.4384(2) 0.4749(2) 0.36218(17) 0.0152(7) Uani 1 1 d .
C19 C 0.3628(2) 0.4653(3) 0.40076(17) 0.0191(8) Uani 1 1 d .
H19 H 0.3477 0.3968 0.4217 0.023 Uiso 1 1 calc R
C20 C 0.3090(2) 0.5541(3) 0.40936(18) 0.0205(8) Uani 1 1 d .
H20 H 0.2577 0.5465 0.4366 0.025 Uiso 1 1 calc R
C21 C 0.3298(2) 0.6535(3) 0.37845(17) 0.0206(8) Uani 1 1 d .
H21 H 0.2924 0.7139 0.3847 0.025 Uiso 1 1 calc R
C22 C 0.4043(2) 0.6676(3) 0.33837(17) 0.0161(7) Uani 1 1 d .
C23 C 0.4567(2) 0.5761(3) 0.33140(17) 0.0153(7) Uani 1 1 d .
C24 C 0.5785(2) 0.4006(3) 0.40861(18) 0.0254(9) Uani 1 1 d .
H24A H 0.6222 0.3444 0.4012 0.038 Uiso 1 1 calc R
H24B H 0.5570 0.3953 0.4597 0.038 Uiso 1 1 calc R
H24C H 0.6037 0.4730 0.4011 0.038 Uiso 1 1 calc R
C25 C 0.4645(2) 0.2704(3) 0.36564(19) 0.0238(8) Uani 1 1 d .
H25A H 0.4170 0.2581 0.3298 0.036 Uiso 1 1 calc R
H25B H 0.4431 0.2672 0.4169 0.036 Uiso 1 1 calc R
H25C H 0.5081 0.2138 0.3591 0.036 Uiso 1 1 calc R
C26 C 0.7266(2) 0.6741(3) 0.18689(18) 0.0226(8) Uani 1 1 d .
H26 H 0.7433 0.7528 0.1840 0.027 Uiso 1 1 calc R
C27 C 0.7329(2) 0.6396(3) 0.26975(18) 0.0239(8) Uani 1 1 d .
H27A H 0.7246 0.5605 0.2737 0.036 Uiso 1 1 calc R
H27B H 0.6887 0.6774 0.2980 0.036 Uiso 1 1 calc R
H27C H 0.7895 0.6591 0.2904 0.036 Uiso 1 1 calc R
C28 C 0.7916(2) 0.6081(3) 0.1416(2) 0.0296(9) Uani 1 1 d .
H28A H 0.8485 0.6143 0.1655 0.044 Uiso 1 1 calc R
H28B H 0.7934 0.6368 0.0903 0.044 Uiso 1 1 calc R
H28C H 0.7743 0.5311 0.1402 0.044 Uiso 1 1 calc R
C29 C 0.6281(2) 0.6594(3) 0.04763(18) 0.0220(8) Uani 1 1 d .
H29 H 0.6697 0.5997 0.0365 0.026 Uiso 1 1 calc R
C30 C 0.5456(2) 0.6353(3) 0.00363(18) 0.0260(9) Uani 1 1 d .
H30A H 0.5098 0.7010 0.0018 0.039 Uiso 1 1 calc R
H30B H 0.5146 0.5762 0.0283 0.039 Uiso 1 1 calc R
H30C H 0.5593 0.6131 -0.0475 0.039 Uiso 1 1 calc R
C31 C 0.6666(2) 0.7660(3) 0.0206(2) 0.0302(9) Uani 1 1 d .
H31A H 0.6731 0.7631 -0.0339 0.045 Uiso 1 1 calc R
H31B H 0.7227 0.7770 0.0450 0.045 Uiso 1 1 calc R
H31C H 0.6287 0.8268 0.0334 0.045 Uiso 1 1 calc R
C32 C 0.4859(2) 0.8651(3) 0.38274(18) 0.0231(8) Uani 1 1 d .
H32 H 0.5129 0.9348 0.3659 0.028 Uiso 1 1 calc R
C33 C 0.4247(2) 0.8937(3) 0.44606(19) 0.0328(10) Uani 1 1 d .
H33A H 0.3919 0.8287 0.4596 0.049 Uiso 1 1 calc R
H33B H 0.3854 0.9514 0.4291 0.049 Uiso 1 1 calc R
H33C H 0.4578 0.9193 0.4899 0.049 Uiso 1 1 calc R
C34 C 0.5577(2) 0.7917(3) 0.41407(18) 0.0265(9) Uani 1 1 d .
H34A H 0.5920 0.8325 0.4513 0.040 Uiso 1 1 calc R
H34B H 0.5944 0.7683 0.3731 0.040 Uiso 1 1 calc R
H34C H 0.5327 0.7273 0.4379 0.040 Uiso 1 1 calc R
C35 C 0.3325(2) 0.8755(3) 0.28823(19) 0.0215(8) Uani 1 1 d .
H35 H 0.3084 0.8820 0.3396 0.026 Uiso 1 1 calc R
C36 C 0.3513(2) 0.9913(3) 0.2612(2) 0.0313(9) Uani 1 1 d .
H36A H 0.3752 0.9883 0.2109 0.047 Uiso 1 1 calc R
H36B H 0.3925 1.0262 0.2957 0.047 Uiso 1 1 calc R
H36C H 0.2981 1.0338 0.2596 0.047 Uiso 1 1 calc R
C37 C 0.2638(2) 0.8216(3) 0.23851(19) 0.0279(9) Uani 1 1 d .
H37A H 0.2093 0.8599 0.2443 0.042 Uiso 1 1 calc R
H37B H 0.2572 0.7450 0.2533 0.042 Uiso 1 1 calc R
H37C H 0.2809 0.8253 0.1860 0.042 Uiso 1 1 calc R
C38 C 0.5991(2) 0.8858(3) 0.22496(19) 0.0248(8) Uani 1 1 d .
F1 F 0.55892(13) 0.98463(15) 0.24039(11) 0.0297(5) Uani 1 1 d .
F2 F 0.64595(13) 0.91416(16) 0.16240(11) 0.0323(5) Uani 1 1 d .
F3 F 0.66143(13) 0.87983(16) 0.28044(11) 0.0312(5) Uani 1 1 d .

loop_
_atom_site_aniso_label
_atom_site_aniso_U_11
_atom_site_aniso_U_22
_atom_site_aniso_U_33
_atom_site_aniso_U_23
_atom_site_aniso_U_13
_atom_site_aniso_U_12
Ni1 0.0165(2) 0.0166(2) 0.0176(2) 0.00100(19) 0.00052(18) -0.00196(19)
P1 0.0164(5) 0.0207(5) 0.0166(5) 0.0029(4) 0.0017(4) -0.0003(4)
P2 0.0177(5) 0.0161(5) 0.0194(5) -0.0006(4) 0.0004(4) 0.0004(4)
O1 0.0177(13) 0.0151(12) 0.0157(12) 0.0001(10) 0.0035(10) 0.0011(10)
C1 0.0152(18) 0.0205(19) 0.0151(17) -0.0013(14) 0.0036(15) 0.0022(14)
C2 0.0191(19) 0.0206(19) 0.0145(16) -0.0014(14) 0.0039(15) -0.0005(15)
C3 0.022(2) 0.0170(18) 0.0223(19) -0.0027(15) 0.0066(16) -0.0041(15)
C4 0.0192(19) 0.029(2) 0.0148(17) -0.0028(15) -0.0012(15) -0.0031(16)
C5 0.0164(18) 0.0262(19) 0.0136(17) -0.0002(15) 0.0080(14) 0.0011(15)
C6 0.019(2) 0.038(2) 0.0132(17) -0.0012(16) 0.0022(15) 0.0055(17)
C7 0.025(2) 0.030(2) 0.0169(18) 0.0050(16) 0.0027(16) 0.0084(17)
C8 0.026(2) 0.022(2) 0.0240(19) 0.0060(16) 0.0088(17) 0.0015(16)
C9 0.020(2) 0.024(2) 0.0198(18) 0.0013(15) 0.0029(15) 0.0027(15)
C10 0.0171(18) 0.0205(18) 0.0124(16) -0.0016(14) 0.0059(14) 0.0012(15)
C11 0.0135(18) 0.0186(18) 0.0147(17) -0.0001(14) -0.0005(14) 0.0029(14)
C12 0.0128(18) 0.0195(18) 0.0160(17) 0.0024(14) 0.0028(14) 0.0032(14)
C13 0.024(2) 0.026(2) 0.0189(18) -0.0008(16) 0.0044(16) 0.0042(16)
C14 0.034(2) 0.0186(19) 0.0174(19) -0.0048(15) 0.0046(16) 0.0056(16)
C15 0.025(2) 0.0154(18) 0.025(2) 0.0031(15) 0.0030(16) 0.0026(15)
C16 0.0171(19) 0.0170(18) 0.0147(17) 0.0026(14) 0.0013(15) 0.0046(14)
C17 0.024(2) 0.0183(18) 0.0145(17) 0.0035(14) 0.0020(15) 0.0018(15)
C18 0.0186(19) 0.0160(18) 0.0109(16) -0.0009(14) -0.0018(14) -0.0020(14)
C19 0.023(2) 0.0197(19) 0.0149(17) 0.0017(14) 0.0036(16) -0.0046(15)
C20 0.018(2) 0.025(2) 0.0184(18) -0.0016(15) 0.0068(15) 0.0007(15)
C21 0.019(2) 0.023(2) 0.0199(18) -0.0052(15) 0.0012(16) 0.0040(15)
C22 0.0192(19) 0.0159(18) 0.0133(17) -0.0015(14) 0.0042(15) 0.0011(14)
C23 0.0151(18) 0.0195(18) 0.0116(16) -0.0025(14) 0.0026(14) -0.0037(14)
C24 0.027(2) 0.031(2) 0.0178(18) 0.0047(16) -0.0019(16) 0.0046(17)
C25 0.032(2) 0.0159(18) 0.0236(19) 0.0061(16) 0.0049(17) 0.0012(16)
C26 0.0171(19) 0.026(2) 0.0244(19) 0.0057(16) 0.0018(16) 0.0005(16)
C27 0.0169(19) 0.030(2) 0.0251(19) 0.0005(16) -0.0037(16) -0.0014(16)
C28 0.020(2) 0.038(2) 0.031(2) 0.0072(18) 0.0015(17) 0.0031(17)
C29 0.021(2) 0.024(2) 0.0205(18) 0.0037(15) 0.0070(16) -0.0002(16)
C30 0.029(2) 0.034(2) 0.0144(17) 0.0017(16) 0.0035(16) 0.0033(17)
C31 0.031(2) 0.031(2) 0.029(2) 0.0094(17) 0.0088(18) -0.0044(18)
C32 0.025(2) 0.023(2) 0.0210(18) -0.0053(15) -0.0009(16) -0.0050(16)
C33 0.038(3) 0.035(2) 0.025(2) -0.0142(18) 0.0035(19) -0.0032(19)
C34 0.028(2) 0.032(2) 0.0190(18) -0.0041(16) -0.0059(17) -0.0077(17)
C35 0.022(2) 0.0213(19) 0.0211(18) -0.0015(15) 0.0043(16) 0.0066(15)
C36 0.035(2) 0.021(2) 0.037(2) 0.0056(17) 0.0044(19) 0.0097(17)
C37 0.019(2) 0.037(2) 0.027(2) 0.0014(17) -0.0006(17) 0.0058(17)
C38 0.025(2) 0.021(2) 0.028(2) 0.0017(16) 0.0006(17) -0.0052(16)
F1 0.0293(13) 0.0184(11) 0.0415(12) -0.0003(10) 0.0004(10) -0.0044(9)
F2 0.0363(13) 0.0298(12) 0.0312(12) 0.0057(10) 0.0079(11) -0.0132(10)
F3 0.0275(12) 0.0313(12) 0.0344(12) 0.0018(10) -0.0106(10) -0.0081(10)

loop_
_atom_type_symbol
_atom_type_description
_atom_type_scat_dispersion_real
_atom_type_scat_dispersion_imag
_atom_type_scat_source
C C 0.0033 0.0016 'International Tables Vol C Tables 4.2.6.8 and 6.1.1.4'
H H 0.0000 0.0000 'International Tables Vol C Tables 4.2.6.8 and 6.1.1.4'
F F 0.0171 0.0103 'International Tables Vol C Tables 4.2.6.8 and 6.1.1.4'
P P 0.1023 0.0942 'International Tables Vol C Tables 4.2.6.8 and 6.1.1.4'
Ni Ni 0.3393 1.1124 'International Tables Vol C Tables 4.2.6.8 and 6.1.1.4'
O O 0.0106 0.0060 'International Tables Vol C Tables 4.2.6.8 and 6.1.1.4'

loop_
_geom_angle_atom_site_label_1
_geom_angle_atom_site_label_2
_geom_angle_atom_site_label_3
_geom_angle
C38 Ni1 C1 155.78(14)
C38 Ni1 P2 96.60(11)
C1 Ni1 P2 90.04(10)
C38 Ni1 P1 94.72(11)
C1 Ni1 P1 91.84(10)
P2 Ni1 P1 147.79(4)
C12 P1 C29 105.63(15)
C12 P1 C26 100.58(15)
C29 P1 C26 102.49(15)
C12 P1 Ni1 107.47(11)
C29 P1 Ni1 121.81(12)
C26 P1 Ni1 116.44(11)
C22 P2 C35 104.47(16)
C22 P2 C32 100.03(15)
C35 P2 C32 102.43(15)
C22 P2 Ni1 108.51(11)
C35 P2 Ni1 122.42(11)
C32 P2 Ni1 116.22(12)
C23 O1 C11 114.8(2)
C2 C1 C10 115.7(3)
C2 C1 Ni1 132.9(2)
C10 C1 Ni1 111.4(2)
C1 C2 C3 122.9(3)
C4 C3 C2 121.1(3)
C3 C4 C5 119.9(3)
C4 C5 C6 121.5(3)
C4 C5 C10 118.7(3)
C6 C5 C10 119.8(3)
C7 C6 C5 121.1(3)
C6 C7 C8 119.4(3)
C9 C8 C7 121.1(3)
C8 C9 C10 121.4(3)
C5 C10 C9 117.2(3)
C5 C10 C1 121.6(3)
C9 C10 C1 121.2(3)
C16 C11 C12 124.3(3)
C16 C11 O1 118.6(3)
C12 C11 O1 117.1(3)
C11 C12 C13 116.0(3)
C11 C12 P1 120.4(2)
C13 C12 P1 123.6(3)
C14 C13 C12 121.4(3)
C13 C14 C15 120.7(3)
C14 C15 C16 120.2(3)
C11 C16 C15 117.3(3)
C11 C16 C17 118.5(3)
C15 C16 C17 124.2(3)
C16 C17 C18 106.7(3)
C16 C17 C25 112.7(3)
C18 C17 C25 111.5(3)
C16 C17 C24 109.0(3)
C18 C17 C24 108.4(3)
C25 C17 C24 108.5(3)
C19 C18 C23 117.2(3)
C19 C18 C17 125.3(3)
C23 C18 C17 117.4(3)
C18 C19 C20 121.0(3)
C21 C20 C19 120.0(3)
C20 C21 C22 121.6(3)
C21 C22 C23 116.5(3)
C21 C22 P2 122.5(3)
C23 C22 P2 121.1(3)
C18 C23 C22 123.8(3)
C18 C23 O1 119.2(3)
C22 C23 O1 117.0(3)
C27 C26 C28 109.3(3)
C27 C26 P1 110.8(2)
C28 C26 P1 113.8(2)
C31 C29 C30 109.8(3)
C31 C29 P1 110.7(2)
C30 C29 P1 113.4(2)
C34 C32 C33 109.1(3)
C34 C32 P2 109.8(2)
C33 C32 P2 115.3(2)
C37 C35 C36 110.8(3)
C37 C35 P2 115.7(2)
C36 C35 P2 109.0(2)
F3 C38 F2 102.3(3)
F3 C38 F1 102.7(2)
F2 C38 F1 100.9(3)
F3 C38 Ni1 123.6(2)
F2 C38 Ni1 111.8(2)
F1 C38 Ni1 112.8(2)

loop_
_geom_bond_atom_site_label_1
_geom_bond_atom_site_label_2
_geom_bond_distance
Ni1 C38 1.933(3)
Ni1 C1 1.958(3)
Ni1 P2 2.2002(10)
Ni1 P1 2.2072(10)
P1 C12 1.831(3)
P1 C29 1.850(3)
P1 C26 1.867(3)
P2 C22 1.832(3)
P2 C35 1.853(3)
P2 C32 1.871(3)
O1 C23 1.400(4)
O1 C11 1.400(4)
C1 C2 1.372(4)
C1 C10 1.451(4)
C2 C3 1.409(4)
C3 C4 1.362(4)
C4 C5 1.410(4)
C5 C6 1.414(4)
C5 C10 1.419(4)
C6 C7 1.366(5)
C7 C8 1.399(5)
C8 C9 1.363(4)
C9 C10 1.422(4)
C11 C16 1.383(4)
C11 C12 1.392(4)
C12 C13 1.395(4)
C13 C14 1.378(5)
C14 C15 1.379(5)
C15 C16 1.395(4)
C16 C17 1.515(4)
C17 C18 1.533(4)
C17 C25 1.534(4)
C17 C24 1.544(4)
C18 C19 1.383(4)
C18 C23 1.387(4)
C19 C20 1.385(4)
C20 C21 1.377(4)
C21 C22 1.389(4)
C22 C23 1.394(4)
C26 C27 1.537(4)
C26 C28 1.540(5)
C29 C31 1.518(4)
C29 C30 1.524(5)
C32 C34 1.534(5)
C32 C33 1.535(5)
C35 C37 1.527(5)
C35 C36 1.528(5)
C38 F3 1.376(4)
C38 F2 1.391(4)
C38 F1 1.393(4)

loop_
_geom_torsion_atom_site_label_1
_geom_torsion_atom_site_label_2
_geom_torsion_atom_site_label_3
_geom_torsion_atom_site_label_4
_geom_torsion
C38 Ni1 P1 C12 142.60(15)
C1 Ni1 P1 C12 -60.73(14)
P2 Ni1 P1 C12 32.26(13)
C38 Ni1 P1 C29 -95.56(17)
C1 Ni1 P1 C29 61.11(16)
P2 Ni1 P1 C29 154.10(13)
C38 Ni1 P1 C26 30.80(16)
C1 Ni1 P1 C26 -172.54(15)
P2 Ni1 P1 C26 -79.55(14)
C38 Ni1 P2 C22 -138.53(15)
C1 Ni1 P2 C22 64.82(15)
P1 Ni1 P2 C22 -28.69(14)
C38 Ni1 P2 C35 99.81(17)
C1 Ni1 P2 C35 -56.84(16)
P1 Ni1 P2 C35 -150.35(13)
C38 Ni1 P2 C32 -26.84(16)
C1 Ni1 P2 C32 176.51(15)
P1 Ni1 P2 C32 83.00(14)
C38 Ni1 C1 C2 178.4(3)
P2 Ni1 C1 C2 -75.2(3)
P1 Ni1 C1 C2 72.6(3)
C38 Ni1 C1 C10 -0.6(5)
P2 Ni1 C1 C10 105.8(2)
P1 Ni1 C1 C10 -106.4(2)
C10 C1 C2 C3 -0.2(5)
Ni1 C1 C2 C3 -179.2(3)
C1 C2 C3 C4 -0.8(5)
C2 C3 C4 C5 0.8(5)
C3 C4 C5 C6 178.8(3)
C3 C4 C5 C10 0.1(5)
C4 C5 C6 C7 -177.4(3)
C10 C5 C6 C7 1.3(5)
C5 C6 C7 C8 -0.8(5)
C6 C7 C8 C9 -0.3(5)
C7 C8 C9 C10 0.8(5)
C4 C5 C10 C9 178.0(3)
C6 C5 C10 C9 -0.8(5)
C4 C5 C10 C1 -1.1(5)
C6 C5 C10 C1 -179.8(3)
C8 C9 C10 C5 -0.3(5)
C8 C9 C10 C1 178.8(3)
C2 C1 C10 C5 1.1(5)
Ni1 C1 C10 C5 -179.7(2)
C2 C1 C10 C9 -177.9(3)
Ni1 C1 C10 C9 1.3(4)
C23 O1 C11 C16 -36.5(4)
C23 O1 C11 C12 143.4(3)
C16 C11 C12 C13 1.7(5)
O1 C11 C12 C13 -178.1(3)
C16 C11 C12 P1 -175.8(3)
O1 C11 C12 P1 4.4(4)
C29 P1 C12 C11 -163.1(3)
C26 P1 C12 C11 90.6(3)
Ni1 P1 C12 C11 -31.6(3)
C29 P1 C12 C13 19.6(3)
C26 P1 C12 C13 -86.7(3)
Ni1 P1 C12 C13 151.1(3)
C11 C12 C13 C14 1.1(5)
P1 C12 C13 C14 178.5(3)
C12 C13 C14 C15 -2.0(5)
C13 C14 C15 C16 0.2(5)
C12 C11 C16 C15 -3.5(5)
O1 C11 C16 C15 176.3(3)
C12 C11 C16 C17 175.5(3)
O1 C11 C16 C17 -4.7(4)
C14 C15 C16 C11 2.5(5)
C14 C15 C16 C17 -176.5(3)
C11 C16 C17 C18 40.2(4)
C15 C16 C17 C18 -140.8(3)
C11 C16 C17 C25 162.9(3)
C15 C16 C17 C25 -18.1(5)
C11 C16 C17 C24 -76.6(4)
C15 C16 C17 C24 102.4(4)
C16 C17 C18 C19 142.3(3)
C25 C17 C18 C19 18.8(4)
C24 C17 C18 C19 -100.6(3)
C16 C17 C18 C23 -38.6(4)
C25 C17 C18 C23 -162.1(3)
C24 C17 C18 C23 78.5(3)
C23 C18 C19 C20 -1.3(4)
C17 C18 C19 C20 177.8(3)
C18 C19 C20 C21 0.8(5)
C19 C20 C21 C22 0.0(5)
C20 C21 C22 C23 -0.2(5)
C20 C21 C22 P2 -178.7(2)
C35 P2 C22 C21 -23.1(3)
C32 P2 C22 C21 82.7(3)
Ni1 P2 C22 C21 -155.1(2)
C35 P2 C22 C23 158.5(3)
C32 P2 C22 C23 -95.8(3)
Ni1 P2 C22 C23 26.4(3)
C19 C18 C23 C22 1.1(5)
C17 C18 C23 C22 -178.1(3)
C19 C18 C23 O1 -178.8(3)
C17 C18 C23 O1 2.0(4)
C21 C22 C23 C18 -0.4(5)
P2 C22 C23 C18 178.2(2)
C21 C22 C23 O1 179.6(3)
P2 C22 C23 O1 -1.8(4)
C11 O1 C23 C18 37.8(4)
C11 O1 C23 C22 -142.1(3)
C12 P1 C26 C27 -52.2(3)
C29 P1 C26 C27 -161.0(2)
Ni1 P1 C26 C27 63.6(3)
C12 P1 C26 C28 71.4(3)
C29 P1 C26 C28 -37.3(3)
Ni1 P1 C26 C28 -172.8(2)
C12 P1 C29 C31 -168.4(2)
C26 P1 C29 C31 -63.5(3)
Ni1 P1 C29 C31 68.9(3)
C12 P1 C29 C30 67.6(3)
C26 P1 C29 C30 172.6(2)
Ni1 P1 C29 C30 -55.1(3)
C22 P2 C32 C34 55.6(3)
C35 P2 C32 C34 163.0(2)
Ni1 P2 C32 C34 -60.9(3)
C22 P2 C32 C33 -68.2(3)
C35 P2 C32 C33 39.2(3)
Ni1 P2 C32 C33 175.3(2)
C22 P2 C35 C37 -59.2(3)
C32 P2 C35 C37 -163.2(3)
Ni1 P2 C35 C37 64.3(3)
C22 P2 C35 C36 175.2(2)
C32 P2 C35 C36 71.3(3)
Ni1 P2 C35 C36 -61.2(3)
C1 Ni1 C38 F3 -177.9(3)
P2 Ni1 C38 F3 77.0(3)
P1 Ni1 C38 F3 -72.8(3)
C1 Ni1 C38 F2 -55.2(5)
P2 Ni1 C38 F2 -160.2(2)
P1 Ni1 C38 F2 50.0(2)
C1 Ni1 C38 F1 57.7(5)
P2 Ni1 C38 F1 -47.3(2)
P1 Ni1 C38 F1 162.9(2)
